data_1563496
loop_
_publ_author_name
'Jouffret, Laurent'
'Shao, Zhenmian'
'Rivenet, Murielle'
'Abraham, Francis'

_publ_section_title
;
 New three-dimensional inorganic frameworks based on the uranophane-type
 sheet in monoamine templated uranyl-vanadates
;
_journal_issue 10
_journal_name_full 'Journal of Solid State Chemistry'
_journal_page_first 2290
_journal_page_last 2297
_journal_paper_doi 10.1016/j.jssc.2010.07.035
_journal_volume 183
_journal_year 2010
_chemical_absolute_configuration .
_chemical_formula_sum 'C4 H14 N O20 U4 V3'
_chemical_formula_weight 1501.1
_space_group_IT_number 11
_space_group_name_Hall '-P 2yb'
_space_group_name_H-M_alt 'P 1 21/m 1'
_symmetry_cell_setting monoclinic
_symmetry_space_group_name_Hall '-P 2yb'
_symmetry_space_group_name_H-M 'P 1 21/m 1'
_cell_angle_alpha 90
_cell_angle_beta 106.103(2)
_cell_angle_gamma 90
_cell_formula_units_Z 4
_cell_length_a 9.8048(4)
_cell_length_b 17.4567(8)
_cell_length_c 15.4820(6)
_cell_measurement_temperature 100
_cell_volume 2545.92(19)
_computing_publication_material 'Jana2000 (Petricek, Dusek & Palatinus, 2000)'
_computing_structure_refinement 'Jana2000 (Petricek, Dusek & Palatinus, 2000)'
_diffrn_ambient_temperature 100
_diffrn_measured_fraction_theta_full 0.99
_diffrn_measured_fraction_theta_max 0.99
_diffrn_measurement_device_type SMART-1K-CCD
_diffrn_measurement_method 'omega scan'
_diffrn_radiation_monochromator graphite
_diffrn_radiation_source 'fine-focus sealed tube'
_diffrn_radiation_type 'Mo K\a'
_diffrn_radiation_wavelength 0.71069
_diffrn_reflns_av_R_equivalents 0.0598
_diffrn_reflns_av_sigmaI/netI 0.0285
_diffrn_reflns_limit_h_max 15
_diffrn_reflns_limit_h_min -15
_diffrn_reflns_limit_k_max 27
_diffrn_reflns_limit_k_min -27
_diffrn_reflns_limit_l_max 24
_diffrn_reflns_limit_l_min -24
_diffrn_reflns_number 2487100
_diffrn_reflns_theta_full 25
_diffrn_reflns_theta_max 25
_diffrn_reflns_theta_min 1.80
_exptl_absorpt_coefficient_mu 26.478
_exptl_absorpt_correction_T_max 1.000
_exptl_absorpt_correction_T_min 0.360
_exptl_absorpt_correction_type empirical
_exptl_crystal_colour yellow
_exptl_crystal_density_diffrn 3.9150
_exptl_crystal_description rhombohedral
_exptl_crystal_F_000 2511
_exptl_crystal_size_max 0.224
_exptl_crystal_size_mid 0.051
_exptl_crystal_size_min 0.047
_refine_diff_density_max 10.45
_refine_diff_density_min -5.18
_refine_ls_extinction_method none
_refine_ls_goodness_of_fit_gt 9.68
_refine_ls_goodness_of_fit_ref 9.41
_refine_ls_hydrogen_treatment undef
_refine_ls_number_parameters 175
_refine_ls_number_reflns 4767
_refine_ls_R_factor_all 0.0612
_refine_ls_R_factor_gt 0.0547
_refine_ls_shift/su_max 0.0461
_refine_ls_shift/su_mean 0.0012
_refine_ls_structure_factor_coef F
_refine_ls_weighting_details w=1/\s^2^(F)
_refine_ls_weighting_scheme sigma
_refine_ls_wR_factor_gt 0.0661
_refine_ls_wR_factor_ref 0.0682
_reflns_number_gt 4263
_reflns_number_total 4767
_reflns_threshold_expression I>3\s(I)
_cod_data_source_file JSSC-2010-183-2290.cif
_cod_data_source_block 6
_cod_original_formula_sum 'C4 H14 N1 O20 U4 V3'
_cod_database_code 1563496

loop_
_symmetry_equiv_pos_site_id
_symmetry_equiv_pos_as_xyz
1 x,y,z
2 -x,1/2+y,-z
3 -x,-y,-z
4 x,1/2-y,z

loop_
_atom_site_label
_atom_site_type_symbol
_atom_site_fract_x
_atom_site_fract_y
_atom_site_fract_z
_atom_site_adp_type
_atom_site_U_iso_or_equiv
_atom_site_symmetry_multiplicity
_atom_site_occupancy
_atom_site_calc_flag
_atom_site_refinement_flags
_atom_site_disorder_assembly
_atom_site_disorder_group
U1 U -0.20906(5) -0.01832(3) -0.04117(3) Uani 0.01099(14) 4 1 d . . .
U2 U -0.45564(5) -0.03493(3) -0.28967(3) Uani 0.01066(14) 4 1 d . . .
U3 U 0.12529(5) -0.00906(3) -0.37472(3) Uani 0.01181(15) 4 1 d . . .
U4 U -0.25430(9) 0.25 -0.38979(5) Uani 0.0270(3) 2 1 d . . .
U5 U -0.81952(10) -0.25 -0.15048(5) Uani 0.0352(3) 2 1 d . . .
V1 V -0.2796(2) 0.03507(11) -0.46799(13) Uani 0.0116(7) 4 1 d . . .
V2 V -0.0383(2) -0.05882(17) -0.18596(14) Uani 0.0304(9) 4 1 d . . .
V3 V -0.6207(2) -0.05682(16) -0.13719(14) Uani 0.0273(9) 4 1 d . . .
O1 O -0.1749(10) -0.1137(5) -0.0103(6) Uiso 0.031(2) 4 1 d . . .
O2 O -0.2371(11) 0.0756(6) -0.0758(7) Uiso 0.043(3) 4 1 d . . .
O3 O -0.4327(11) 0.0638(6) -0.2703(7) Uiso 0.042(3) 4 1 d . . .
O4 O -0.4801(9) -0.1367(5) -0.3063(5) Uiso 0.021(2) 4 1 d . . .
O5 O 0.1020(10) -0.1101(5) -0.3866(6) Uiso 0.029(2) 4 1 d . . .
O6 O 0.1457(12) 0.0906(6) -0.3639(7) Uiso 0.046(3) 4 1 d . . .
O7 O -0.4311(16) 0.25 -0.3766(10) Uiso 0.046(4) 2 1 d . . .
O8 O -0.0738(19) 0.25 -0.3915(12) Uiso 0.067(5) 2 1 d . . .
O9 O -0.8013(15) -0.25 -0.0334(9) Uiso 0.034(4) 2 1 d . . .
O10 O -0.8325(16) -0.25 -0.2655(10) Uiso 0.045(4) 2 1 d . . .
O11 O -0.4406(9) -0.0510(4) -0.1275(5) Uiso 0.0155(18) 4 1 d . . .
O12 O -0.6791(12) 0.0019(6) -0.0682(7) Uiso 0.040(3) 4 1 d . . .
O13 O 0.0149(10) -0.0152(5) -0.0802(6) Uiso 0.032(2) 4 1 d . . .
O14 O -0.2193(9) -0.0551(5) -0.1978(5) Uiso 0.0161(19) 4 1 d . . .
O15 O -0.3488(9) -0.0227(4) -0.4029(5) Uiso 0.0157(19) 4 1 d . . .
O16 O -0.3485(9) 0.0197(5) -0.5820(6) Uiso 0.021(2) 4 1 d . . .
O17 O -0.6797(10) -0.0268(5) -0.2496(6) Uiso 0.027(2) 4 1 d . . .
O18 O -0.1071(9) 0.0082(5) -0.4630(6) Uiso 0.020(2) 4 1 d . . .
O19 O 0.0108(11) -0.0066(6) -0.2646(7) Uiso 0.041(3) 4 1 d . . .
O20 O -0.2904(10) 0.1247(5) -0.4409(6) Uiso 0.031(2) 4 1 d . . .
O21 O 0.0268(13) -0.1461(7) -0.1774(8) Uiso 0.063(4) 4 1 d . . .
O22 O -0.6699(13) -0.1490(7) -0.1276(8) Uiso 0.056(3) 4 1 d . . .
Ow1 O 0.6499(18) 0.25 0.4416(11) Uiso 0.058(5) 2 1 d . . .
Ow2 O 0.8094(15) 0.1690(8) 0.7407(10) Uiso 0.087(5) 4 1 d . . .
N1 N 0.044(2) 0.25 0.4548(13) Uiso 0.054(6) 2 1 d . . .
C1 C 0.212(2) 0.25 0.4488(14) Uiso 0.031(5) 2 1 d . . .
C2 C 0.2858(18) 0.1734(10) 0.4998(11) Uiso 0.049(5) 4 1 d . . .
C3 C 0.196(3) 0.25 0.3441(17) Uiso 0.066(8) 2 1 d . . .
N2 N 0.406(3) 0.25 0.858(2) Uiso 0.122(11) 2 1 d . . .

loop_
_atom_site_aniso_label
_atom_site_aniso_type_symbol
_atom_site_aniso_U_11
_atom_site_aniso_U_22
_atom_site_aniso_U_33
_atom_site_aniso_U_12
_atom_site_aniso_U_13
_atom_site_aniso_U_23
U1 U 0.0043(2) 0.0230(3) 0.0059(2) -0.00151(17) 0.00180(18) -0.00282(17)
U2 U 0.0044(2) 0.0227(3) 0.0052(2) -0.00111(19) 0.00195(17) -0.00058(18)
U3 U 0.0041(2) 0.0253(3) 0.0064(2) 0.00210(19) 0.00223(18) 0.00326(18)
U4 U 0.0370(5) 0.0197(4) 0.0274(4) 0 0.0139(4) 0
U5 U 0.0677(7) 0.0191(4) 0.0154(4) 0 0.0057(4) 0
V1 V 0.0088(11) 0.0186(11) 0.0088(10) 0.0005(8) 0.0045(9) 0.0027(8)
V2 V 0.0059(12) 0.080(2) 0.0058(10) 0.0010(12) 0.0021(9) -0.0073(12)
V3 V 0.0073(12) 0.0686(19) 0.0071(10) -0.0065(12) 0.0036(9) -0.0043(11)

loop_
_atom_type_symbol
_atom_type_scat_dispersion_real
_atom_type_scat_dispersion_imag
_atom_type_scat_source
_atom_type_scat_Cromer_Mann_a1
_atom_type_scat_Cromer_Mann_b1
_atom_type_scat_Cromer_Mann_a2
_atom_type_scat_Cromer_Mann_b2
_atom_type_scat_Cromer_Mann_a3
_atom_type_scat_Cromer_Mann_b3
_atom_type_scat_Cromer_Mann_a4
_atom_type_scat_Cromer_Mann_b4
_atom_type_scat_Cromer_Mann_c
C 0.003 0.002 'International Tables Vol C Tables  4.2.6.8 and 6.1.1.4' 2.31 20.843901 1.02 10.2075 1.5886 0.5687 0.865 51.651199 0.2156
H 0.000 0.000 'International Tables Vol C Tables  4.2.6.8 and 6.1.1.4' 0.493002 10.5109 0.322912 26.1257 0.140191 3.14236 0.04081 57.799702 0.003038
N 0.006 0.003 'International Tables Vol C Tables  4.2.6.8 and 6.1.1.4' 12.2126 0.0057 3.1322 9.8933 2.0125 28.997499 1.1663 0.5826 -11.529
O 0.011 0.006 'International Tables Vol C Tables  4.2.6.8 and 6.1.1.4' 3.0485 13.2771 2.2868 5.7011 1.5463 0.3239 0.867 32.908901 0.2508
V 0.301 0.529 'International Tables Vol C Tables  4.2.6.8 and 6.1.1.4' 10.2971 6.8657 7.3511 0.4385 2.0703 26.893801 2.0571 102.477997 1.2199
U -9.677 9.665 'International Tables Vol C Tables  4.2.6.8 and 6.1.1.4' 36.0228 0.5293 23.4128 3.3253 14.9491 16.092699 4.188 100.612999 13.3966

loop_
_geom_bond_atom_site_label_1
_geom_bond_atom_site_label_2
_geom_bond_site_symmetry_1
_geom_bond_site_symmetry_2
_geom_bond_distance
_geom_bond_publ_flag
U1 O1 . . 1.738(9) yes
U1 O2 . . 1.723(10) yes
U1 O11 . . 2.363(7) yes
U1 O12 . 3_455 2.276(13) yes
U1 O13 . . 2.434(11) yes
U1 O13 . 3_555 2.348(9) yes
U1 O14 . . 2.483(8) yes
U2 O3 . . 1.752(11) yes
U2 O4 . . 1.801(8) yes
U2 O11 . . 2.490(8) yes
U2 O14 . . 2.385(7) yes
U2 O15 . . 2.288(10) yes
U2 O16 . 3_454 2.364(8) yes
U2 O17 . . 2.447(11) yes
U3 O5 . . 1.782(9) yes
U3 O6 . . 1.754(10) yes
U3 O16 . 3_554 2.467(10) yes
U3 O17 . 1_655 2.334(8) yes
U3 O18 . . 2.329(8) yes
U3 O18 . 3_554 2.469(9) yes
U3 O19 . . 2.287(13) yes
U4 O7 . . 1.801(17) yes
U4 O8 . . 1.78(2) yes
U4 O20 . . 2.320(9) yes
U4 O20 . 4_555 2.320(9) yes
U4 Ow1 . 1_454 2.517(16) yes
U4 Ow2 . 1_454 2.402(14) yes
U4 Ow2 . 4_454 2.402(14) yes
U5 O9 . . 1.771(14) yes
U5 O10 . . 1.750(16) yes
U5 O21 . 1_455 2.321(12) yes
U5 O21 . 4_445 2.321(12) yes
U5 O22 . . 2.258(12) yes
U5 O22 . 4_545 2.258(12) yes
V1 O15 . . 1.695(9) yes
V1 O16 . . 1.728(9) yes
V1 O18 . . 1.737(10) yes
V1 O20 . . 1.630(10) yes
V2 O13 . . 1.749(10) yes
V2 O14 . . 1.734(9) yes
V2 O19 . . 1.694(12) yes
V2 O21 . . 1.643(13) yes
V3 O11 . . 1.733(9) yes
V3 O12 . . 1.691(12) yes
V3 O17 . . 1.755(9) yes
V3 O22 . . 1.698(12) yes
O1 O11 . . 2.941(11) yes
O1 O12 . 3_455 2.880(16) yes
O1 O13 . . 2.950(15) yes
O1 O13 . 3_555 2.875(13) yes
O1 O14 . . 2.993(13) yes
O2 O11 . . 2.937(13) yes
O2 O12 . 3_455 2.915(17) yes
O2 O13 . . 2.952(15) yes
O2 O13 . 3_555 2.961(13) yes
O2 O14 . . 2.998(14) yes
O3 O14 . . 2.939(13) yes
O3 O15 . . 2.847(14) yes
O3 O17 . . 2.983(15) yes
O3 Ow2 . 1_454 2.968(19) yes
O4 O15 . . 2.987(13) yes
O4 O16 . 3_454 2.894(11) yes
O5 O17 . 1_655 2.946(12) yes
O5 O18 . . 2.920(12) yes
O5 O18 . 3_554 2.942(13) yes
O5 O19 . . 2.928(15) yes
O5 N1 . 3_555 2.877(13) yes
O6 O17 . 1_655 2.930(13) yes
O6 O18 . . 2.908(13) yes
O6 O19 . . 2.850(17) yes
O7 O20 . . 2.905(15) yes
O7 O20 . 4_555 2.905(15) yes
O7 Ow2 . 1_454 2.912(18) yes
O7 Ow2 . 4_454 2.912(18) yes
O8 O20 . . 2.997(15) yes
O8 O20 . 4_555 2.997(15) yes
O8 Ow2 . 1_454 2.97(2) yes
O8 Ow2 . 4_454 2.97(2) yes
O8 N1 . 1_554 2.92(3) yes
O9 O22 . . 2.818(18) yes
O9 O22 . 4_545 2.818(18) yes
O10 O21 . 1_455 2.846(19) yes
O10 O21 . 4_445 2.846(19) yes
O10 O22 . . 2.884(15) yes
O10 O22 . 4_545 2.884(15) yes
O11 O12 . . 2.890(15) yes
O11 O14 . . 2.685(13) yes
O11 O17 . . 2.606(11) yes
O11 O22 . . 2.824(15) yes
O12 O13 . 1_455 2.970(16) yes
O12 O17 . . 2.851(15) yes
O12 O22 . . 2.801(16) yes
O13 O13 . 3_555 2.633(15) yes
O13 O14 . . 2.598(11) yes
O13 O19 . . 2.849(15) yes
O13 O21 . . 2.755(16) yes
O14 O19 . . 2.858(15) yes
O14 O21 . . 2.832(15) yes
O15 O16 . . 2.871(13) yes
O15 O16 . 3_454 2.912(13) yes
O15 O18 . . 2.828(14) yes
O15 O20 . . 2.735(12) yes
O16 O17 . 3_454 2.700(14) yes
O16 O18 . . 2.573(11) yes
O16 O20 . . 2.788(13) yes
O17 O19 . 1_455 2.999(15) yes
O17 O22 . . 2.833(15) yes
O18 O18 . 3_554 2.672(14) yes
O18 O19 . . 2.977(13) yes
O18 O20 . . 2.797(13) yes
O19 O21 . . 2.768(16) yes
O20 Ow1 . 1_454 2.802(14) yes
O20 Ow2 . 1_454 2.816(17) yes
O21 O22 . 1_655 2.858(18) yes
Ow2 Ow2 . 4_555 2.83(2) yes
N1 C1 . . 1.68(3) yes
N1 C2 . . 2.64(2) yes
N1 C2 . 4_555 2.64(2) yes
N1 C3 . . 2.57(4) yes
C1 C2 . . 1.617(19) yes
C1 C2 . 4_555 1.617(19) yes
C1 C3 . . 1.58(3) yes
C2 C2 . 4_555 2.67(2) yes
C2 C3 . . 2.68(3) yes
